data_7243700
loop_
_publ_author_name
'Shibuya, Yuga'
'Toyoda, Anna'
'Ohmura, Shiori'
'Higashikawa, Go'
'Koguchi, Shinichi'

_publ_section_title
;
 One-pot synthesis, structural analysis, and oxidation applications of a
 series of diaryltellurium dicarboxylates
;
_journal_issue 52
_journal_name_full 'RSC Advances'
_journal_page_first 32837
_journal_page_last 32840
_journal_paper_doi 10.1039/D1RA06150J
_journal_volume 11
_journal_year 2021
_chemical_formula_moiety 'C16 H10 F6 O4 Te'
_chemical_formula_sum 'C16 H10 F6 O4 Te'
_chemical_formula_weight 507.84
_space_group_crystal_system monoclinic
_space_group_IT_number 7
_space_group_name_Hall 'P -2yc'
_space_group_name_H-M_alt 'P 1 c 1'
_atom_sites_solution_hydrogens geom
_atom_sites_solution_primary dual
_audit_creation_date 2019-12-27
_audit_creation_method
;
Olex2 1.2
(compiled 2018.05.29 svn.r3508 for OlexSys, GUI svn.r5506)
;
_audit_update_record
;
2021-07-17 deposited with the CCDC.	2021-09-29 downloaded from the CCDC.
;
_cell_angle_alpha 90
_cell_angle_beta 117.086(5)
_cell_angle_gamma 90
_cell_formula_units_Z 8
_cell_length_a 19.5971(8)
_cell_length_b 10.3078(2)
_cell_length_c 19.7804(8)
_cell_measurement_reflns_used 15939
_cell_measurement_temperature 108
_cell_measurement_theta_max 29.4340
_cell_measurement_theta_min 2.8620
_cell_volume 3557.5(3)
_computing_cell_refinement 'CrystalClear-SM Expert 2.0 r7 (Rigaku, 2011)'
_computing_data_collection 'CrystalClear-SM Expert 2.0 r7 (Rigaku, 2011)'
_computing_data_reduction 'CrystalClear-SM Expert 2.0 r7 (Rigaku, 2011)'
_computing_molecular_graphics 'Olex2 (Dolomanov et al., 2009)'
_computing_publication_material 'Olex2 (Dolomanov et al., 2009)'
_computing_structure_refinement 'ShelXL (Sheldrick, 2015)'
_computing_structure_solution 'ShelXT (Sheldrick, 2015)'
_diffrn_ambient_temperature 108
_diffrn_detector CCD
_diffrn_detector_area_resol_mean 28.5714
_diffrn_detector_type 'Rigaku Saturn724+'
_diffrn_measured_fraction_theta_full 0.989
_diffrn_measured_fraction_theta_max 0.842
_diffrn_measurement_details
;
List of Runs (angles in degrees, time in seconds):

  # Type    Start    End  Width  t~exp~   \w     \q     \k     \f   Frames
#--------------------------------------------------------------------------
  1  \w    -21.00   4.00   0.50    0.92    --    3.50  20.00 -48.00   50
  2  \w     -5.00  20.00   0.50    0.92    --   -4.40  20.00 -48.00   50
  3  \w    -69.00 -37.00   0.50    0.92    --    3.50  45.00-180.00   64
  4  \w     -8.00  19.00   0.50    0.92    --    3.50  45.00-180.00   54
  5  \w    -71.00  90.00   0.50    0.92    --    3.50  45.00 -90.00  322
;
_diffrn_measurement_device 'AFC12 (Right): Kappa 3 circle'
_diffrn_measurement_device_type 'Rigaku Saturn724+ (2x2 bin mode)'
_diffrn_measurement_method 'profile data from \w-scans'
_diffrn_measurement_specimen_support 'Mitegen 50um'
_diffrn_orient_matrix_type 'CrysAlisPro convention (1999,Acta A55,543-557)'
_diffrn_orient_matrix_UB_11 0.0248559000
_diffrn_orient_matrix_UB_12 0.0542392000
_diffrn_orient_matrix_UB_13 0.0138969000
_diffrn_orient_matrix_UB_21 0.0311075000
_diffrn_orient_matrix_UB_22 -0.0421318000
_diffrn_orient_matrix_UB_23 0.0211058000
_diffrn_orient_matrix_UB_31 0.0081929000
_diffrn_orient_matrix_UB_32 -0.0043467000
_diffrn_orient_matrix_UB_33 -0.0313530000
_diffrn_radiation_collimation 0.3
_diffrn_radiation_monochromator Confocal
_diffrn_radiation_probe x-ray
_diffrn_radiation_type MoK\a
_diffrn_radiation_wavelength 0.71073
_diffrn_reflns_av_R_equivalents 0.0388
_diffrn_reflns_av_unetI/netI 0.0492
_diffrn_reflns_Laue_measured_fraction_full 0.989
_diffrn_reflns_Laue_measured_fraction_max 0.842
_diffrn_reflns_limit_h_max 25
_diffrn_reflns_limit_h_min -23
_diffrn_reflns_limit_k_max 13
_diffrn_reflns_limit_k_min -14
_diffrn_reflns_limit_l_max 27
_diffrn_reflns_limit_l_min -21
_diffrn_reflns_number 31082
_diffrn_reflns_point_group_measured_fraction_full 0.880
_diffrn_reflns_point_group_measured_fraction_max 0.690
_diffrn_reflns_theta_full 25.242
_diffrn_reflns_theta_max 29.444
_diffrn_reflns_theta_min 2.318
_diffrn_source 'Rotating Anode'
_diffrn_source_current 24.0
_diffrn_source_power 1.2
_diffrn_source_target Mo
_diffrn_source_type 'Rotating Anode'
_diffrn_source_voltage 50.0
_exptl_absorpt_coefficient_mu 1.752
_exptl_absorpt_correction_T_max 1.00000
_exptl_absorpt_correction_T_min 0.66610
_exptl_absorpt_correction_type multi-scan
_exptl_absorpt_process_details
;
CrysAlisPro 1.171.39.20a (Rigaku Oxford Diffraction, 2015)
Empirical absorption correction using spherical harmonics,
 implemented in SCALE3 ABSPACK scaling algorithm.
;
_exptl_crystal_colour 'clear light colourless'
_exptl_crystal_colour_lustre clear
_exptl_crystal_colour_modifier light
_exptl_crystal_colour_primary colourless
_exptl_crystal_density_diffrn 1.896
_exptl_crystal_description plate
_exptl_crystal_F_000 1952
_exptl_crystal_size_max 0.625
_exptl_crystal_size_mid 0.325
_exptl_crystal_size_min 0.05
_refine_diff_density_max 1.046
_refine_diff_density_min -0.905
_refine_diff_density_rms 0.168
_refine_ls_abs_structure_details
;
 Flack x determined using 4631 quotients [(I+)-(I-)]/[(I+)+(I-)]
 (Parsons, Flack and Wagner, Acta Cryst. B69 (2013) 249-259).
;
_refine_ls_abs_structure_Flack 0.506(13)
_refine_ls_extinction_method none
_refine_ls_goodness_of_fit_ref 1.068
_refine_ls_hydrogen_treatment constr
_refine_ls_matrix_type full
_refine_ls_number_parameters 973
_refine_ls_number_reflns 13640
_refine_ls_number_restraints 2
_refine_ls_restrained_S_all 1.068
_refine_ls_R_factor_all 0.0407
_refine_ls_R_factor_gt 0.0333
_refine_ls_shift/su_max 0.001
_refine_ls_shift/su_mean 0.000
_refine_ls_structure_factor_coef Fsqd
_refine_ls_weighting_details 'w=1/[\s^2^(Fo^2^)+(0.0813P)^2^+3.7091P] where P=(Fo^2^+2Fc^2^)/3'
_refine_ls_weighting_scheme calc
_refine_ls_wR_factor_gt 0.0964
_refine_ls_wR_factor_ref 0.1201
_reflns_Friedel_coverage 0.639
_reflns_Friedel_fraction_full 0.770
_reflns_Friedel_fraction_max 0.539
_reflns_number_gt 12579
_reflns_number_total 13640
_reflns_threshold_expression 'I > 2\s(I)'
_cod_data_source_file d1ra06150j2.cif
_cod_data_source_block 191227-3
_cod_depositor_comments
;

2024-12-16
Z value and formula fixed to values more according to usual
chemical conventions.                 miguel
;
_cod_original_formula_sum 'C64 H40 F24 O16 Te4'
_cod_original_formula_weight 2031.36
_cod_original_formula_moiety '4(C16 H10 F6 O4 Te)'
_cod_original_formula_units_Z 2
_cod_database_code 7243700
_shelx_shelxl_version_number 2018/3
_chemical_oxdiff_formula 'C H O Te F'
_chemical_oxdiff_usercomment Ph2TeOTFA2
_shelx_space_group_comment
;
The symmetry employed for this shelxl refinement is uniquely defined
by the following loop, which should always be used as a source of
symmetry information in preference to the above space-group names.
They are only intended as comments.
;
_shelx_estimated_absorpt_t_max 0.918
_shelx_estimated_absorpt_t_min 0.407
_reflns_odcompleteness_completeness 97.55
_reflns_odcompleteness_iscentric 1
_reflns_odcompleteness_theta 26.32
_olex2_refinement_description
;
1. Fixed Uiso
 At 1.2 times of:
  All C(H) groups
2.a Aromatic/amide H refined with riding coordinates:
 C01E(H01E), C01G(H01G), C01H(H01H), C01K(H01K), C01M(H01M), C01O(H01O),
 C01Q(H01Q), C01S(H01S), C01U(H01U), C01V(H01V), C01X(H01X), C021(H021),
 C024(H024), C025(H025), C027(H027), C028(H028), C029(H029), C02A(H02A),
 C02D(H02D), C02E(H02E), C02F(H02F), C02G(H02G), C02H(H02H), C02I(H02I),
 C02J(H02J), C02K(H02K), C02M(H02M), C02N(H02N), C02O(H02O), C02P(H02P),
 C02Q(H02Q), C02S(H02S), C02T(H02T), C02U(H02U), C02V(H02V), C02W(H02W),
 C02X(H02X), C02Y(H02Y), C02Z(H02Z), C030(H030)
;
_olex2_submission_special_instructions 'No special instructions were received'
_oxdiff_exptl_absorpt_empirical_details
;
Empirical correction (ABSPACK) includes:
- Absorption correction using spherical harmonics
- Frame scaling
;
_oxdiff_exptl_absorpt_empirical_full_max 1.319
_oxdiff_exptl_absorpt_empirical_full_min 0.834

loop_
_space_group_symop_operation_xyz
'x, y, z'
'x, -y, z+1/2'

loop_
_atom_site_label
_atom_site_type_symbol
_atom_site_fract_x
_atom_site_fract_y
_atom_site_fract_z
_atom_site_U_iso_or_equiv
_atom_site_adp_type
_atom_site_occupancy
_atom_site_site_symmetry_order
_atom_site_calc_flag
_atom_site_refinement_flags_posn
_atom_site_refinement_flags_adp
_atom_site_refinement_flags_occupancy
_atom_site_disorder_assembly
_atom_site_disorder_group
Te01 Te 0.47523(3) 1.11033(5) 0.28056(3) 0.01534(13) Uani 1 1 d . . . . .
Te02 Te 0.47575(3) 1.23494(5) 0.46226(3) 0.01413(13) Uani 1 1 d . . . . .
Te03 Te -0.02868(3) 1.24609(5) 0.13298(3) 0.01541(13) Uani 1 1 d . . . . .
Te04 Te -0.02693(3) 1.34660(5) 0.32098(3) 0.01498(13) Uani 1 1 d . . . . .
O2 O 0.5797(4) 1.2113(7) 0.2993(4) 0.0225(14) Uani 1 1 d . . . . .
F12 F 0.5609(4) 0.8253(5) 0.5876(4) 0.0296(13) Uani 1 1 d . . . . .
F1 F 0.2603(3) 0.8204(6) 0.2212(3) 0.0269(13) Uani 1 1 d . . . . .
O14 O 0.0705(4) 1.4760(6) 0.3572(4) 0.0186(13) Uani 1 1 d . . . . .
F13 F 0.1297(4) 0.9688(7) 0.3310(4) 0.0366(15) Uani 1 1 d . . . . .
O6 O 0.5229(4) 1.0574(6) 0.5286(4) 0.0176(13) Uani 1 1 d . . . . .
F2 F 0.2234(4) 1.0074(6) 0.2404(4) 0.0343(15) Uani 1 1 d . . . . .
O5 O 0.4271(4) 1.4216(6) 0.4151(3) 0.0159(12) Uani 1 1 d . . . . .
F10 F 0.4996(4) 0.7767(6) 0.4699(4) 0.0370(16) Uani 1 1 d . . . . .
O9 O 0.0269(4) 1.0613(6) 0.1761(4) 0.0189(13) Uani 1 1 d . . . . .
F9 F 0.3583(4) 1.6404(6) 0.3442(4) 0.0349(16) Uani 1 1 d . . . . .
O10 O -0.0803(4) 1.4249(6) 0.0737(4) 0.0212(14) Uani 1 1 d . . . . .
F15 F 0.0374(4) 0.8369(7) 0.3114(5) 0.049(2) Uani 1 1 d . . . . .
F14 F 0.0913(4) 0.8347(6) 0.2382(4) 0.0321(14) Uani 1 1 d . . . . .
O3 O 0.3965(4) 0.9886(7) 0.3678(4) 0.0241(14) Uani 1 1 d . . . . .
F6 F 0.6844(4) 1.4725(6) 0.4108(4) 0.0377(16) Uani 1 1 d . . . . .
O16 O 0.1201(4) 1.3224(7) 0.3119(4) 0.0263(15) Uani 1 1 d . . . . .
F3 F 0.2663(4) 0.8643(6) 0.3298(4) 0.0320(14) Uani 1 1 d . . . . .
F11 F 0.6222(4) 0.7874(6) 0.5228(5) 0.0406(16) Uani 1 1 d . . . . .
O1 O 0.3732(4) 0.9917(6) 0.2442(4) 0.0191(13) Uani 1 1 d . . . . .
O11 O -0.0391(4) 1.0516(7) 0.2440(4) 0.0291(16) Uani 1 1 d . . . . .
F19 F -0.2888(4) 1.1635(7) 0.2315(6) 0.053(2) Uani 1 1 d . . . . .
F7 F 0.3025(4) 1.5412(6) 0.2382(4) 0.0366(15) Uani 1 1 d . . . . .
F16 F -0.0972(5) 1.6831(7) 0.0238(5) 0.050(2) Uani 1 1 d . . . . .
O13 O -0.1236(4) 1.2304(6) 0.3083(4) 0.0183(14) Uani 1 1 d . . . . .
F8 F 0.4219(4) 1.5777(7) 0.2854(5) 0.0433(18) Uani 1 1 d . . . . .
F20 F -0.2055(4) 1.0129(6) 0.2678(4) 0.0430(18) Uani 1 1 d . . . . .
O15 O -0.1714(4) 1.2795(7) 0.1832(4) 0.0249(15) Uani 1 1 d . . . . .
F21 F -0.2624(5) 1.0698(8) 0.1509(4) 0.052(2) Uani 1 1 d . . . . .
F4 F 0.7287(4) 1.2889(7) 0.3972(6) 0.059(2) Uani 1 1 d . . . . .
O7 O 0.3602(4) 1.3145(7) 0.3052(4) 0.0254(15) Uani 1 1 d . . . . .
O8 O 0.5795(4) 1.0194(7) 0.4548(4) 0.0254(15) Uani 1 1 d . . . . .
F5 F 0.6740(4) 1.4178(8) 0.3021(4) 0.0481(18) Uani 1 1 d . . . . .
O12 O -0.0104(4) 1.5224(7) 0.1847(4) 0.0280(16) Uani 1 1 d . . . . .
F17 F -0.0835(6) 1.7443(6) 0.1316(5) 0.069(3) Uani 1 1 d . . . . .
C49 C -0.0821(5) 1.5093(8) 0.3374(5) 0.0165(17) Uani 1 1 d . . . . .
C61 C -0.1706(5) 1.2168(9) 0.2362(5) 0.0173(17) Uani 1 1 d . . . . .
F23 F 0.1778(5) 1.6406(7) 0.3733(6) 0.056(2) Uani 1 1 d . . . . .
C48 C -0.1063(6) 1.6482(9) 0.0816(5) 0.0202(19) Uani 1 1 d . . . . .
F18 F -0.1782(5) 1.6283(9) 0.0603(7) 0.071(3) Uani 1 1 d . . . . .
O4 O 0.5482(4) 1.3654(7) 0.3621(5) 0.0362(19) Uani 1 1 d . . . . .
C1 C 0.5324(5) 0.9461(8) 0.2680(6) 0.0163(17) Uani 1 1 d . . . . .
C50 C 0.0253(5) 1.2682(9) 0.4316(5) 0.0164(18) Uani 1 1 d . . . . .
C34 C -0.1184(5) 1.1493(8) 0.0393(5) 0.0164(18) Uani 1 1 d . . . . .
F24 F 0.2490(4) 1.4776(8) 0.3735(7) 0.073(3) Uani 1 1 d . . . . .
C3 C 0.5276(5) 0.8309(8) 0.3022(6) 0.0195(19) Uani 1 1 d . . . . .
H01E H 0.495540 0.824721 0.326434 0.023 Uiso 1 1 calc R . . . .
F22 F 0.1700(5) 1.5673(10) 0.2729(5) 0.065(2) Uani 1 1 d . . . . .
C55 C -0.1286(5) 1.4971(9) 0.3738(5) 0.0183(18) Uani 1 1 d . . . . .
H01G H -0.132656 1.416901 0.395402 0.022 Uiso 1 1 calc R . . . .
C7 C 0.5771(6) 0.9575(9) 0.2301(6) 0.022(2) Uani 1 1 d . . . . .
H01H H 0.578387 1.036222 0.205738 0.026 Uiso 1 1 calc R . . . .
C18 C 0.3973(6) 1.2321(8) 0.5087(6) 0.0163(19) Uani 1 1 d . . . . .
C16 C 0.2750(5) 0.9135(9) 0.2726(6) 0.0189(18) Uani 1 1 d . . . . .
C24 C 0.3213(6) 1.2034(11) 0.4572(6) 0.025(2) Uani 1 1 d . . . . .
H01K H 0.307458 1.185941 0.405417 0.030 Uiso 1 1 calc R . . . .
C47 C -0.0593(5) 1.5226(9) 0.1182(5) 0.0197(18) Uani 1 1 d . . . . .
C10 C 0.3626(6) 1.2841(11) 0.0249(6) 0.027(2) Uani 1 1 d . . . . .
H01M H 0.342149 1.320085 -0.024731 0.033 Uiso 1 1 calc R . . . .
C45 C 0.0110(5) 1.0160(8) 0.2281(5) 0.0171(17) Uani 1 1 d . . . . .
C59 C 0.0716(6) 1.0785(12) 0.5074(7) 0.033(3) Uani 1 1 d . . . . .
H01O H 0.078989 0.987227 0.511833 0.040 Uiso 1 1 calc R . . . .
C2 C 0.4270(5) 1.1816(9) 0.1701(5) 0.0189(18) Uani 1 1 d . . . . .
C60 C 0.0341(6) 1.1344(10) 0.4357(6) 0.026(2) Uani 1 1 d . . . . .
H01Q H 0.015194 1.082701 0.391043 0.031 Uiso 1 1 calc R . . . .
C13 C 0.5924(5) 1.3113(9) 0.3421(6) 0.0210(19) Uani 1 1 d . . . . .
C8 C 0.4019(6) 1.1002(9) 0.1065(5) 0.021(2) Uani 1 1 d . . . . .
H01S H 0.407050 1.008824 0.113396 0.025 Uiso 1 1 calc R . . . .
C31 C 0.3832(5) 1.4137(9) 0.3421(5) 0.0182(18) Uani 1 1 d . . . . .
C54 C -0.1688(6) 1.6067(9) 0.3775(6) 0.022(2) Uani 1 1 d . . . . .
H01U H -0.199440 1.601530 0.403340 0.027 Uiso 1 1 calc R . . . .
C12 C 0.4167(6) 1.3152(9) 0.1591(6) 0.026(2) Uani 1 1 d . . . . .
H01V H 0.431853 1.370852 0.201828 0.031 Uiso 1 1 calc R . . . .
C46 C 0.0694(6) 0.9107(10) 0.2782(6) 0.023(2) Uani 1 1 d . . . . .
C40 C -0.0998(6) 1.0427(9) 0.0103(6) 0.025(2) Uani 1 1 d . . . . .
H01X H -0.048103 1.015131 0.029101 0.029 Uiso 1 1 calc R . . . .
C14 C 0.6722(6) 1.3716(9) 0.3663(6) 0.022(2) Uani 1 1 d . . . . .
C17 C 0.5666(6) 1.3402(9) 0.5477(5) 0.0186(19) Uani 1 1 d . . . . .
C15 C 0.3573(5) 0.9683(8) 0.3009(5) 0.0177(18) Uani 1 1 d . . . . .
C23 C 0.6397(6) 1.2874(11) 0.5721(6) 0.027(2) Uani 1 1 d . . . . .
H021 H 0.646949 1.208398 0.551543 0.032 Uiso 1 1 calc R . . . .
C63 C 0.1191(5) 1.4305(10) 0.3362(5) 0.0214(19) Uani 1 1 d . . . . .
C33 C 0.0534(6) 1.2639(9) 0.0928(6) 0.020(2) Uani 1 1 d . . . . .
C51 C -0.0776(6) 1.6242(8) 0.3038(6) 0.0179(19) Uani 1 1 d . . . . .
H024 H -0.047232 1.629613 0.277745 0.021 Uiso 1 1 calc R . . . .
C4 C 0.5709(6) 0.7245(10) 0.3003(7) 0.027(2) Uani 1 1 d . . . . .
H025 H 0.569881 0.645558 0.324611 0.032 Uiso 1 1 calc R . . . .
C29 C 0.5550(5) 0.9858(10) 0.4985(5) 0.023(2) Uani 1 1 d . . . . .
C44 C -0.1916(6) 1.1930(10) 0.0192(6) 0.028(2) Uani 1 1 d . . . . .
H027 H -0.201366 1.265636 0.043048 0.033 Uiso 1 1 calc R . . . .
C39 C 0.0342(6) 1.2815(9) 0.0182(6) 0.022(2) Uani 1 1 d . . . . .
H028 H -0.018339 1.285659 -0.017913 0.026 Uiso 1 1 calc R . . . .
C53 C -0.1648(6) 1.7218(9) 0.3443(6) 0.022(2) Uani 1 1 d . . . . .
H029 H -0.194130 1.794129 0.345838 0.026 Uiso 1 1 calc R . . . .
C19 C 0.5543(7) 1.4567(9) 0.5745(6) 0.029(2) Uani 1 1 d . . . . .
H02A H 0.504162 1.491659 0.556342 0.035 Uiso 1 1 calc R . . . .
C32 C 0.3661(6) 1.5464(10) 0.3029(6) 0.024(2) Uani 1 1 d . . . . .
C30 C 0.5605(6) 0.8418(9) 0.5212(7) 0.026(2) Uani 1 1 d . . . . .
C11 C 0.3851(7) 1.3671(10) 0.0878(7) 0.030(2) Uani 1 1 d . . . . .
H02D H 0.378329 1.458245 0.080846 0.035 Uiso 1 1 calc R . . . .
C37 C 0.1665(6) 1.2895(11) 0.0474(7) 0.028(2) Uani 1 1 d . . . . .
H02E H 0.205429 1.297013 0.031648 0.034 Uiso 1 1 calc R . . . .
C36 C 0.1857(7) 1.2749(11) 0.1222(7) 0.030(2) Uani 1 1 d . . . . .
H02F H 0.238229 1.274726 0.158421 0.036 Uiso 1 1 calc R . . . .
C6 C 0.6196(6) 0.8505(10) 0.2290(6) 0.024(2) Uani 1 1 d . . . . .
H02G H 0.651738 0.856790 0.204855 0.029 Uiso 1 1 calc R . . . .
C21 C 0.6907(7) 1.4704(12) 0.6561(7) 0.038(3) Uani 1 1 d . . . . .
H02H H 0.733123 1.515365 0.694102 0.046 Uiso 1 1 calc R . . . .
C38 C 0.0897(6) 1.2935(10) -0.0059(6) 0.025(2) Uani 1 1 d . . . . .
H02I H 0.075662 1.304393 -0.058306 0.031 Uiso 1 1 calc R . . . .
C35 C 0.1300(6) 1.2602(10) 0.1470(6) 0.024(2) Uani 1 1 d . . . . .
H02J H 0.143830 1.247976 0.199283 0.029 Uiso 1 1 calc R . . . .
C20 C 0.6170(7) 1.5207(10) 0.6285(7) 0.037(3) Uani 1 1 d . . . . .
H02K H 0.609851 1.601519 0.647443 0.045 Uiso 1 1 calc R . . . .
C62 C -0.2335(6) 1.1129(9) 0.2198(6) 0.025(2) Uani 1 1 d . . . . .
C52 C -0.1185(6) 1.7332(9) 0.3086(7) 0.023(2) Uani 1 1 d . . . . .
H02M H -0.114361 1.813885 0.287490 0.028 Uiso 1 1 calc R . . . .
C43 C -0.2503(7) 1.1236(10) -0.0383(7) 0.028(2) Uani 1 1 d . . . . .
H02N H -0.301738 1.151009 -0.054913 0.033 Uiso 1 1 calc R . . . .
C9 C 0.3699(7) 1.1510(11) 0.0339(6) 0.032(2) Uani 1 1 d . . . . .
H02O H 0.353215 1.095453 -0.008998 0.039 Uiso 1 1 calc R . . . .
C25 C 0.2667(6) 1.2012(12) 0.4838(7) 0.034(2) Uani 1 1 d . . . . .
H02P H 0.214651 1.182641 0.450038 0.041 Uiso 1 1 calc R . . . .
C58 C 0.0987(5) 1.1552(11) 0.5735(6) 0.029(2) Uani 1 1 d . . . . .
H02Q H 0.124521 1.116902 0.622473 0.035 Uiso 1 1 calc R . . . .
C64 C 0.1818(7) 1.5299(13) 0.3446(8) 0.041(3) Uani 1 1 d . . . . .
C28 C 0.4210(6) 1.2558(8) 0.5848(6) 0.019(2) Uani 1 1 d . . . . .
H02S H 0.473191 1.273392 0.618542 0.023 Uiso 1 1 calc R . . . .
C26 C 0.2889(6) 1.2264(11) 0.5608(7) 0.029(2) Uani 1 1 d . . . . .
H02T H 0.251620 1.225435 0.578970 0.034 Uiso 1 1 calc R . . . .
C57 C 0.0867(7) 1.2881(13) 0.5653(7) 0.035(3) Uani 1 1 d . . . . .
H02U H 0.103462 1.340854 0.609352 0.042 Uiso 1 1 calc R . . . .
C22 C 0.7014(7) 1.3540(12) 0.6275(7) 0.035(3) Uani 1 1 d . . . . .
H02V H 0.751575 1.319155 0.645956 0.043 Uiso 1 1 calc R . . . .
C56 C 0.0509(7) 1.3457(10) 0.4941(7) 0.030(2) Uani 1 1 d . . . . .
H02W H 0.044338 1.437161 0.489160 0.036 Uiso 1 1 calc R . . . .
C27 C 0.3647(7) 1.2527(10) 0.6103(7) 0.028(2) Uani 1 1 d . . . . .
H02X H 0.378945 1.268942 0.662301 0.034 Uiso 1 1 calc R . . . .
C42 C -0.2363(6) 1.0139(10) -0.0730(6) 0.028(2) Uani 1 1 d . . . . .
H02Y H -0.276990 0.967187 -0.111987 0.034 Uiso 1 1 calc R . . . .
C5 C 0.6157(6) 0.7354(9) 0.2623(7) 0.026(2) Uani 1 1 d . . . . .
H02Z H 0.643833 0.662435 0.259390 0.031 Uiso 1 1 calc R . . . .
C41 C -0.1584(6) 0.9765(9) -0.0470(6) 0.027(2) Uani 1 1 d . . . . .
H030 H -0.146799 0.904265 -0.069810 0.032 Uiso 1 1 calc R . . . .

loop_
_atom_site_aniso_label
_atom_site_aniso_U_11
_atom_site_aniso_U_22
_atom_site_aniso_U_33
_atom_site_aniso_U_23
_atom_site_aniso_U_13
_atom_site_aniso_U_12
Te01 0.0149(3) 0.0169(2) 0.0167(3) -0.0029(2) 0.0093(2) -0.0018(2)
Te02 0.0148(3) 0.0155(2) 0.0126(3) 0.0008(2) 0.0068(2) 0.0007(2)
Te03 0.0175(3) 0.0168(2) 0.0129(3) 0.00184(19) 0.0078(2) 0.0039(2)
Te04 0.0163(3) 0.0161(2) 0.0140(3) -0.0003(2) 0.0082(2) 0.0004(2)
O2 0.018(3) 0.025(3) 0.030(4) -0.009(3) 0.016(3) -0.009(3)
F12 0.046(4) 0.021(3) 0.023(3) 0.005(2) 0.017(3) 0.007(3)
F1 0.022(3) 0.027(3) 0.026(3) 0.000(2) 0.005(3) -0.005(2)
O14 0.015(3) 0.022(3) 0.022(3) -0.001(2) 0.011(3) -0.003(2)
F13 0.027(3) 0.044(4) 0.033(4) -0.003(3) 0.008(3) 0.006(3)
O6 0.024(3) 0.015(3) 0.015(3) 0.002(2) 0.009(3) 0.005(2)
F2 0.025(3) 0.030(3) 0.049(4) 0.014(3) 0.017(3) 0.007(2)
O5 0.017(3) 0.014(3) 0.014(3) 0.006(2) 0.005(3) 0.004(2)
F10 0.037(4) 0.033(3) 0.032(4) -0.004(3) 0.008(3) -0.012(3)
O9 0.028(4) 0.016(3) 0.020(3) 0.004(2) 0.017(3) 0.007(3)
F9 0.052(4) 0.018(3) 0.028(3) -0.002(2) 0.011(3) 0.012(3)
O10 0.026(4) 0.020(3) 0.015(3) 0.008(2) 0.007(3) 0.010(3)
F15 0.038(4) 0.048(4) 0.075(6) 0.041(4) 0.039(4) 0.015(3)
F14 0.037(4) 0.023(3) 0.035(4) 0.004(2) 0.015(3) 0.012(2)
O3 0.027(3) 0.033(4) 0.011(3) -0.002(3) 0.007(3) -0.010(3)
F6 0.026(3) 0.027(3) 0.051(4) -0.019(3) 0.010(3) -0.008(2)
O16 0.023(3) 0.029(4) 0.027(4) -0.007(3) 0.012(3) 0.004(3)
F3 0.025(3) 0.044(3) 0.034(4) 0.009(3) 0.019(3) 0.000(3)
F11 0.037(4) 0.034(3) 0.062(5) 0.014(3) 0.031(4) 0.015(3)
O1 0.020(3) 0.022(3) 0.018(3) -0.002(2) 0.011(3) -0.006(2)
O11 0.028(4) 0.031(4) 0.038(4) 0.012(3) 0.023(3) 0.005(3)
F19 0.031(4) 0.043(4) 0.098(7) -0.012(4) 0.040(4) -0.011(3)
F7 0.038(4) 0.033(3) 0.025(3) -0.001(3) 0.002(3) 0.001(3)
F16 0.083(6) 0.034(4) 0.058(5) 0.024(3) 0.054(5) 0.027(4)
O13 0.017(3) 0.020(3) 0.017(3) 0.005(2) 0.008(3) 0.003(2)
F8 0.045(4) 0.040(4) 0.062(5) 0.016(3) 0.039(4) -0.003(3)
F20 0.033(3) 0.028(3) 0.048(4) 0.017(3) 0.001(3) -0.010(3)
O15 0.024(3) 0.029(3) 0.024(4) 0.010(3) 0.012(3) 0.005(3)
F21 0.060(5) 0.052(4) 0.038(4) -0.012(3) 0.017(4) -0.023(4)
F4 0.021(3) 0.031(3) 0.096(7) -0.012(4) 0.000(4) 0.002(3)
O7 0.022(3) 0.026(3) 0.018(3) -0.003(3) 0.000(3) 0.000(3)
O8 0.027(4) 0.025(3) 0.029(4) 0.004(3) 0.016(3) 0.004(3)
F5 0.045(4) 0.059(5) 0.043(4) -0.002(3) 0.022(4) -0.025(4)
O12 0.037(4) 0.025(3) 0.011(3) 0.005(2) 0.001(3) 0.003(3)
F17 0.113(8) 0.024(3) 0.030(4) -0.010(3) -0.002(5) 0.028(4)
C49 0.020(4) 0.019(4) 0.014(4) -0.008(3) 0.010(4) -0.001(3)
C61 0.017(4) 0.019(4) 0.015(4) 0.001(3) 0.007(4) 0.004(3)
F23 0.047(5) 0.034(4) 0.103(8) -0.009(4) 0.046(5) -0.014(3)
C48 0.022(5) 0.025(5) 0.011(4) -0.003(3) 0.006(4) 0.004(4)
F18 0.041(5) 0.063(5) 0.124(9) 0.035(6) 0.050(5) 0.029(4)
O4 0.030(4) 0.029(4) 0.056(5) -0.011(4) 0.025(4) -0.008(3)
C1 0.013(4) 0.015(4) 0.027(5) 0.001(3) 0.014(4) 0.004(3)
C50 0.019(5) 0.021(4) 0.013(4) 0.007(3) 0.010(4) -0.001(3)
C34 0.017(4) 0.014(4) 0.013(4) -0.003(3) 0.003(4) 0.001(3)
F24 0.022(4) 0.056(5) 0.134(10) 0.028(5) 0.029(5) 0.005(3)
C3 0.019(5) 0.017(4) 0.025(5) -0.005(3) 0.012(4) -0.001(3)
F22 0.063(6) 0.085(6) 0.052(5) 0.002(5) 0.031(5) -0.023(5)
C55 0.020(4) 0.021(4) 0.020(5) -0.003(3) 0.014(4) -0.003(3)
C7 0.023(5) 0.023(5) 0.024(5) -0.006(4) 0.015(4) -0.001(4)
C18 0.020(5) 0.013(4) 0.023(5) 0.006(3) 0.015(4) 0.002(3)
C16 0.010(4) 0.025(4) 0.022(5) 0.000(4) 0.008(4) 0.001(3)
C24 0.020(5) 0.038(5) 0.012(4) -0.001(4) 0.003(4) -0.003(4)
C47 0.019(4) 0.019(4) 0.025(5) 0.006(3) 0.014(4) 0.008(3)
C10 0.019(5) 0.042(6) 0.015(5) 0.009(4) 0.002(4) 0.007(4)
C45 0.014(4) 0.019(4) 0.014(4) 0.007(3) 0.002(3) 0.004(3)
C59 0.016(5) 0.040(6) 0.036(6) 0.020(5) 0.006(5) 0.004(4)
C2 0.014(4) 0.024(5) 0.019(5) -0.002(3) 0.009(4) -0.003(3)
C60 0.029(5) 0.026(5) 0.026(5) 0.004(4) 0.016(5) -0.002(4)
C13 0.019(5) 0.018(4) 0.026(5) -0.001(4) 0.011(4) 0.002(3)
C8 0.028(5) 0.018(4) 0.009(4) 0.000(3) 0.002(4) -0.004(4)
C31 0.016(4) 0.018(4) 0.023(5) 0.004(3) 0.010(4) 0.003(3)
C54 0.013(5) 0.032(5) 0.022(5) -0.010(4) 0.008(4) -0.002(4)
C12 0.032(6) 0.018(4) 0.032(6) 0.000(4) 0.018(5) -0.002(4)
C46 0.022(5) 0.029(5) 0.021(5) 0.011(4) 0.012(4) 0.006(4)
C40 0.031(5) 0.019(4) 0.023(5) 0.003(4) 0.012(4) 0.001(4)
C14 0.018(5) 0.020(4) 0.020(5) 0.002(3) 0.002(4) -0.002(3)
C17 0.019(5) 0.023(4) 0.010(4) -0.002(3) 0.003(4) -0.007(3)
C15 0.018(4) 0.018(4) 0.019(5) -0.003(3) 0.010(4) -0.001(3)
C23 0.015(5) 0.044(6) 0.021(5) 0.010(4) 0.010(4) 0.001(4)
C63 0.007(4) 0.036(5) 0.020(5) 0.004(4) 0.005(4) 0.000(4)
C33 0.019(5) 0.018(4) 0.025(5) -0.005(3) 0.012(4) -0.004(3)
C51 0.019(5) 0.016(4) 0.018(5) 0.002(3) 0.008(4) 0.000(3)
C4 0.024(5) 0.020(5) 0.031(6) 0.008(4) 0.008(5) 0.002(4)
C29 0.018(4) 0.032(5) 0.011(4) 0.005(4) 0.001(4) 0.006(4)
C44 0.030(6) 0.033(5) 0.033(6) -0.001(4) 0.025(5) 0.004(4)
C39 0.020(5) 0.018(4) 0.027(5) 0.004(4) 0.011(4) 0.003(4)
C53 0.017(5) 0.021(4) 0.024(5) -0.011(4) 0.007(4) 0.000(3)
C19 0.034(6) 0.016(4) 0.025(5) 0.008(4) 0.002(5) 0.001(4)
C32 0.027(5) 0.026(5) 0.018(5) 0.010(4) 0.011(4) 0.004(4)
C30 0.029(5) 0.020(5) 0.032(6) 0.009(4) 0.017(5) 0.004(4)
C11 0.037(6) 0.020(5) 0.038(6) 0.001(4) 0.022(5) 0.009(4)
C37 0.026(5) 0.035(5) 0.036(6) 0.002(5) 0.024(5) -0.003(4)
C36 0.025(5) 0.037(5) 0.031(6) -0.003(4) 0.016(5) -0.001(4)
C6 0.021(5) 0.029(5) 0.025(5) -0.007(4) 0.012(5) 0.002(4)
C21 0.030(6) 0.045(7) 0.026(6) 0.017(5) 0.001(5) -0.016(5)
C38 0.030(5) 0.024(5) 0.028(5) 0.001(4) 0.019(5) 0.002(4)
C35 0.016(5) 0.035(5) 0.017(5) 0.000(4) 0.004(4) 0.000(4)
C20 0.053(7) 0.018(5) 0.028(6) 0.001(4) 0.008(5) -0.016(5)
C62 0.018(5) 0.021(4) 0.026(5) 0.004(4) 0.002(4) -0.001(3)
C52 0.021(5) 0.019(4) 0.028(6) -0.003(4) 0.010(5) -0.001(4)
C43 0.020(5) 0.037(6) 0.030(6) 0.001(4) 0.015(5) 0.000(4)
C9 0.044(7) 0.037(6) 0.019(5) -0.003(4) 0.017(5) -0.002(5)
C25 0.018(5) 0.045(6) 0.037(6) 0.002(5) 0.010(5) -0.002(5)
C58 0.011(4) 0.048(6) 0.015(5) 0.008(4) -0.005(4) -0.005(4)
C64 0.027(6) 0.054(7) 0.053(8) -0.026(6) 0.028(6) -0.017(5)
C28 0.021(5) 0.020(4) 0.020(5) 0.004(3) 0.013(4) 0.004(3)
C26 0.025(5) 0.038(6) 0.031(6) 0.013(4) 0.020(5) 0.009(4)
C57 0.035(6) 0.042(6) 0.025(6) -0.003(5) 0.010(5) -0.007(5)
C22 0.019(5) 0.059(7) 0.026(6) 0.007(5) 0.008(5) -0.015(5)
C56 0.034(6) 0.023(5) 0.027(6) 0.005(4) 0.008(5) 0.001(4)
C27 0.035(6) 0.028(5) 0.033(6) 0.011(4) 0.026(5) 0.009(4)
C42 0.020(5) 0.031(5) 0.023(5) 0.013(4) 0.001(4) -0.006(4)
C5 0.014(5) 0.024(5) 0.034(6) -0.010(4) 0.006(4) 0.007(3)
C41 0.032(5) 0.018(4) 0.023(5) 0.000(4) 0.006(4) 0.000(4)

loop_
_atom_type_symbol
_atom_type_description
_atom_type_scat_dispersion_real
_atom_type_scat_dispersion_imag
_atom_type_scat_source
C C 0.0033 0.0016 'International Tables Vol C Tables 4.2.6.8 and 6.1.1.4'
H H 0.0000 0.0000 'International Tables Vol C Tables 4.2.6.8 and 6.1.1.4'
F F 0.0171 0.0103 'International Tables Vol C Tables 4.2.6.8 and 6.1.1.4'
O O 0.0106 0.0060 'International Tables Vol C Tables 4.2.6.8 and 6.1.1.4'
Te Te -0.5308 1.6751 'International Tables Vol C Tables 4.2.6.8 and 6.1.1.4'

loop_
_geom_angle_atom_site_label_1
_geom_angle_atom_site_label_2
_geom_angle_atom_site_label_3
_geom_angle
_geom_angle_site_symmetry_1
_geom_angle_site_symmetry_3
_geom_angle_publ_flag
O1 Te01 O2 169.0(3) . . ?
C1 Te01 O2 84.0(3) . . ?
C1 Te01 O1 88.1(3) . . ?
C2 Te01 O2 87.3(3) . . ?
C2 Te01 O1 86.6(3) . . ?
C2 Te01 C1 99.9(4) . . ?
O5 Te02 O6 169.3(2) . . ?
C18 Te02 O6 85.4(3) . . ?
C18 Te02 O5 86.2(3) . . ?
C17 Te02 O6 88.7(3) . . ?
C17 Te02 O5 86.2(3) . . ?
C17 Te02 C18 100.0(4) . . ?
O9 Te03 O10 170.3(3) . . ?
C34 Te03 O9 89.9(3) . . ?
C34 Te03 O10 86.0(3) . . ?
C33 Te03 O9 83.8(3) . . ?
C33 Te03 O10 88.3(3) . . ?
C33 Te03 C34 100.5(4) . . ?
O13 Te04 O14 167.3(3) . . ?
C49 Te04 O14 84.0(3) . . ?
C49 Te04 O13 88.5(3) . . ?
C49 Te04 C50 100.8(4) . . ?
C50 Te04 O14 87.4(3) . . ?
C50 Te04 O13 83.9(3) . . ?
C13 O2 Te01 112.5(6) . . ?
C63 O14 Te04 109.8(6) . . ?
C29 O6 Te02 111.3(6) . . ?
C31 O5 Te02 111.2(5) . . ?
C45 O9 Te03 111.8(5) . . ?
C47 O10 Te03 111.8(6) . . ?
C15 O1 Te01 111.2(5) . . ?
C61 O13 Te04 109.3(6) . . ?
C55 C49 Te04 120.6(6) . . ?
C51 C49 Te04 117.4(7) . . ?
C51 C49 C55 121.6(8) . . ?
O13 C61 C62 113.5(8) . . ?
O15 C61 O13 127.3(9) . . ?
O15 C61 C62 119.1(8) . . ?
F16 C48 F17 108.5(9) . . ?
F16 C48 F18 109.1(10) . . ?
F16 C48 C47 110.7(8) . . ?
F17 C48 C47 110.3(8) . . ?
F18 C48 F17 108.0(10) . . ?
F18 C48 C47 110.2(8) . . ?
C3 C1 Te01 118.1(7) . . ?
C3 C1 C7 122.2(8) . . ?
C7 C1 Te01 119.6(7) . . ?
C60 C50 Te04 115.5(7) . . ?
C56 C50 Te04 121.4(7) . . ?
C56 C50 C60 123.1(9) . . ?
C40 C34 Te03 118.0(7) . . ?
C40 C34 C44 125.7(9) . . ?
C44 C34 Te03 115.9(7) . . ?
C1 C3 C4 118.7(9) . . ?
C54 C55 C49 117.9(9) . . ?
C6 C7 C1 118.0(9) . . ?
C24 C18 Te02 115.3(7) . . ?
C28 C18 Te02 121.3(7) . . ?
C28 C18 C24 123.4(9) . . ?
F1 C16 F2 107.8(8) . . ?
F1 C16 C15 111.4(7) . . ?
F2 C16 C15 110.3(7) . . ?
F3 C16 F1 108.0(7) . . ?
F3 C16 F2 108.8(7) . . ?
F3 C16 C15 110.5(8) . . ?
C25 C24 C18 118.3(10) . . ?
O10 C47 C48 113.3(8) . . ?
O12 C47 O10 126.1(8) . . ?
O12 C47 C48 120.5(8) . . ?
C9 C10 C11 121.1(10) . . ?
O9 C45 C46 112.6(8) . . ?
O11 C45 O9 127.9(8) . . ?
O11 C45 C46 119.3(8) . . ?
C60 C59 C58 121.0(11) . . ?
C8 C2 Te01 122.5(7) . . ?
C12 C2 Te01 118.5(7) . . ?
C12 C2 C8 119.0(9) . . ?
C50 C60 C59 117.7(11) . . ?
O2 C13 C14 113.2(8) . . ?
O4 C13 O2 128.3(9) . . ?
O4 C13 C14 118.5(9) . . ?
C9 C8 C2 120.9(9) . . ?
O5 C31 C32 112.8(8) . . ?
O7 C31 O5 126.4(8) . . ?
O7 C31 C32 120.7(9) . . ?
C53 C54 C55 121.1(10) . . ?
C11 C12 C2 120.9(10) . . ?
F13 C46 F15 108.8(9) . . ?
F13 C46 F14 109.1(8) . . ?
F13 C46 C45 108.9(8) . . ?
F15 C46 C45 109.7(8) . . ?
F14 C46 F15 108.1(9) . . ?
F14 C46 C45 112.2(8) . . ?
C34 C40 C41 117.7(10) . . ?
F6 C14 F5 105.8(8) . . ?
F6 C14 C13 112.2(9) . . ?
F4 C14 F6 110.2(9) . . ?
F4 C14 F5 106.6(9) . . ?
F4 C14 C13 113.9(8) . . ?
F5 C14 C13 107.6(8) . . ?
C23 C17 Te02 115.8(7) . . ?
C19 C17 Te02 121.6(8) . . ?
C19 C17 C23 122.5(9) . . ?
O3 C15 O1 128.6(9) . . ?
O3 C15 C16 119.6(8) . . ?
O1 C15 C16 111.7(8) . . ?
C22 C23 C17 117.9(11) . . ?
O14 C63 C64 113.0(9) . . ?
O16 C63 O14 127.4(9) . . ?
O16 C63 C64 119.6(9) . . ?
C39 C33 Te03 122.8(8) . . ?
C39 C33 C35 120.5(10) . . ?
C35 C33 Te03 116.7(8) . . ?
C49 C51 C52 119.3(9) . . ?
C5 C4 C3 119.3(9) . . ?
O6 C29 C30 113.8(9) . . ?
O8 C29 O6 127.2(9) . . ?
O8 C29 C30 119.0(9) . . ?
C34 C44 C43 115.6(9) . . ?
C33 C39 C38 121.1(10) . . ?
C54 C53 C52 120.6(9) . . ?
C20 C19 C17 117.7(11) . . ?
F9 C32 F8 108.9(9) . . ?
F9 C32 C31 113.7(8) . . ?
F7 C32 F9 107.7(8) . . ?
F7 C32 F8 106.6(9) . . ?
F7 C32 C31 110.2(8) . . ?
F8 C32 C31 109.5(8) . . ?
F12 C30 F10 106.8(8) . . ?
F12 C30 C29 112.4(8) . . ?
F10 C30 C29 109.9(8) . . ?
F11 C30 F12 109.4(9) . . ?
F11 C30 F10 107.2(9) . . ?
F11 C30 C29 110.9(8) . . ?
C12 C11 C10 119.2(10) . . ?
C36 C37 C38 119.8(10) . . ?
C37 C36 C35 121.5(10) . . ?
C5 C6 C7 120.8(10) . . ?
C22 C21 C20 119.1(11) . . ?
C39 C38 C37 119.1(10) . . ?
C33 C35 C36 117.9(10) . . ?
C19 C20 C21 121.8(11) . . ?
F19 C62 F20 106.7(10) . . ?
F19 C62 C61 109.3(8) . . ?
F20 C62 C61 110.7(8) . . ?
F21 C62 F19 108.7(9) . . ?
F21 C62 F20 108.9(9) . . ?
F21 C62 C61 112.5(9) . . ?
C53 C52 C51 119.4(9) . . ?
C44 C43 C42 122.5(10) . . ?
C8 C9 C10 118.8(10) . . ?
C24 C25 C26 119.7(10) . . ?
C57 C58 C59 118.2(10) . . ?
F23 C64 F22 100.9(12) . . ?
F23 C64 C63 115.3(9) . . ?
F24 C64 F23 115.3(11) . . ?
F24 C64 F22 103.4(10) . . ?
F24 C64 C63 111.7(11) . . ?
F22 C64 C63 108.6(9) . . ?
C18 C28 C27 117.2(10) . . ?
C27 C26 C25 120.4(10) . . ?
C58 C57 C56 121.5(11) . . ?
C21 C22 C23 120.8(11) . . ?
C50 C56 C57 118.4(10) . . ?
C26 C27 C28 121.0(11) . . ?
C43 C42 C41 117.1(10) . . ?
C6 C5 C4 120.9(9) . . ?
C40 C41 C42 121.3(10) . . ?

loop_
_geom_bond_atom_site_label_1
_geom_bond_atom_site_label_2
_geom_bond_distance
_geom_bond_site_symmetry_2
_geom_bond_publ_flag
Te01 O2 2.173(6) . ?
Te01 O1 2.168(6) . ?
Te01 C1 2.106(8) . ?
Te01 C2 2.080(10) . ?
Te02 O6 2.196(6) . ?
Te02 O5 2.161(6) . ?
Te02 C18 2.121(9) . ?
Te02 C17 2.112(9) . ?
Te03 O9 2.167(6) . ?
Te03 O10 2.172(6) . ?
Te03 C34 2.133(9) . ?
Te03 C33 2.101(10) . ?
Te04 O14 2.167(6) . ?
Te04 O13 2.157(7) . ?
Te04 C49 2.099(8) . ?
Te04 C50 2.109(9) . ?
O2 C13 1.284(12) . ?
F12 C30 1.321(13) . ?
F1 C16 1.331(11) . ?
O14 C63 1.289(12) . ?
F13 C46 1.312(12) . ?
O6 C29 1.280(12) . ?
F2 C16 1.334(11) . ?
O5 C31 1.305(11) . ?
F10 C30 1.343(13) . ?
O9 C45 1.290(11) . ?
F9 C32 1.321(12) . ?
O10 C47 1.277(12) . ?
F15 C46 1.333(12) . ?
F14 C46 1.317(13) . ?
O3 C15 1.209(12) . ?
F6 C14 1.312(12) . ?
O16 C63 1.217(12) . ?
F3 C16 1.320(12) . ?
F11 C30 1.320(12) . ?
O1 C15 1.315(11) . ?
O11 C45 1.215(11) . ?
F19 C62 1.315(13) . ?
F7 C32 1.319(12) . ?
F16 C48 1.286(12) . ?
O13 C61 1.307(12) . ?
F8 C32 1.326(12) . ?
F20 C62 1.337(11) . ?
O15 C61 1.225(11) . ?
F21 C62 1.294(13) . ?
F4 C14 1.309(12) . ?
O7 C31 1.217(11) . ?
O8 C29 1.213(12) . ?
F5 C14 1.372(13) . ?
O12 C47 1.224(12) . ?
F17 C48 1.326(11) . ?
C49 C55 1.402(13) . ?
C49 C51 1.380(12) . ?
C61 C62 1.552(13) . ?
F23 C64 1.293(14) . ?
C48 F18 1.290(13) . ?
C48 C47 1.562(12) . ?
O4 C13 1.237(12) . ?
C1 C3 1.390(13) . ?
C1 C7 1.393(13) . ?
C50 C60 1.388(13) . ?
C50 C56 1.363(15) . ?
C34 C40 1.364(13) . ?
C34 C44 1.378(14) . ?
F24 C64 1.291(15) . ?
C3 C4 1.398(14) . ?
F22 C64 1.383(17) . ?
C55 C54 1.398(13) . ?
C7 C6 1.389(14) . ?
C18 C24 1.400(14) . ?
C18 C28 1.379(14) . ?
C16 C15 1.553(12) . ?
C24 C25 1.391(16) . ?
C10 C11 1.407(16) . ?
C10 C9 1.383(16) . ?
C45 C46 1.561(12) . ?
C59 C60 1.390(15) . ?
C59 C58 1.410(17) . ?
C2 C8 1.402(13) . ?
C2 C12 1.395(14) . ?
C13 C14 1.542(13) . ?
C8 C9 1.382(14) . ?
C31 C32 1.532(12) . ?
C54 C53 1.376(15) . ?
C12 C11 1.365(16) . ?
C40 C41 1.373(15) . ?
C17 C23 1.396(14) . ?
C17 C19 1.378(15) . ?
C23 C22 1.388(16) . ?
C63 C64 1.549(14) . ?
C33 C39 1.359(15) . ?
C33 C35 1.392(14) . ?
C51 C52 1.408(13) . ?
C4 C5 1.396(17) . ?
C29 C30 1.541(13) . ?
C44 C43 1.392(16) . ?
C39 C38 1.377(15) . ?
C53 C52 1.387(16) . ?
C19 C20 1.375(15) . ?
C37 C36 1.358(16) . ?
C37 C38 1.391(16) . ?
C36 C35 1.394(15) . ?
C6 C5 1.376(15) . ?
C21 C20 1.391(18) . ?
C21 C22 1.382(19) . ?
C43 C42 1.413(16) . ?
C25 C26 1.405(17) . ?
C58 C57 1.386(17) . ?
C28 C27 1.407(15) . ?
C26 C27 1.384(17) . ?
C57 C56 1.389(16) . ?
C42 C41 1.423(15) . ?
